data_2206749
loop_
_publ_author_name
'David J. Watkin'
'Loren L. Parry'
'Raquel Soengas'
'Ken Izumori'
'George W. J. Fleet'

_publ_section_title 2-<i>C</i>-Benzyloxymethyl-2,3:5,6-di-<i>O</i>-isopropylidene-<small>D</small>-allono-1,4-lactone
_journal_coeditor_code LH6489
_journal_issue 9
_journal_name_full 'Acta Crystallographica Section E'
_journal_page_first o2955
_journal_page_last o2957
_journal_paper_doi 10.1107/S1600536805025791
_journal_volume 61
_journal_year 2005
_chemical_formula_iupac 'C20 H26 O7'
_chemical_formula_moiety 'C20 H26 O7'
_chemical_formula_sum 'C20 H26 O7'
_chemical_formula_weight 378.42
_chemical_name_systematic
;
2-C-Benzyloxymethyl-2,3:5,6-di-O-isopropylidene-D-allono-1,4-lactone
;
_space_group_IT_number 4
_symmetry_cell_setting monoclinic
_symmetry_space_group_name_Hall 'P 2yb'
_symmetry_space_group_name_H-M 'P 1 21 1'
_atom_sites_solution_hydrogens geom
_atom_sites_solution_primary direct
_audit_creation_method CRYSTALS_ver_12.82
_cell_angle_alpha 90
_cell_angle_beta 103.8061(9)
_cell_angle_gamma 90
_cell_formula_units_Z 4
_cell_length_a 10.3839(2)
_cell_length_b 10.4574(2)
_cell_length_c 19.0310(5)
_cell_measurement_reflns_used 3433
_cell_measurement_temperature 190
_cell_measurement_theta_max 30
_cell_measurement_theta_min 1
_cell_volume 2006.84(8)
_computing_cell_refinement DENZO/SCALEPACK
_computing_data_collection 'COLLECT (Nonius, 2001)'
_computing_data_reduction 'DENZO/SCALEPACK (Otwinowski & Minor, 1997)'
_computing_molecular_graphics 'CAMERON (Watkin et al., 1996)'
_computing_publication_material CRYSTALS
_computing_structure_refinement 'CRYSTALS (Betteridge et al., 2003)'
_computing_structure_solution 'SIR92 (Altomare et al., 1994)'
_diffrn_ambient_temperature 190
_diffrn_measured_fraction_theta_full 0.943
_diffrn_measured_fraction_theta_max 0.914
_diffrn_measurement_device_type 'Nonius Kappa CCD'
_diffrn_measurement_method \w
_diffrn_radiation_monochromator graphite
_diffrn_radiation_type 'Mo K\a'
_diffrn_radiation_wavelength 0.71073
_diffrn_reflns_av_R_equivalents 0.027
_diffrn_reflns_limit_h_max 14
_diffrn_reflns_limit_h_min -14
_diffrn_reflns_limit_k_max 14
_diffrn_reflns_limit_k_min -7
_diffrn_reflns_limit_l_max 26
_diffrn_reflns_limit_l_min -26
_diffrn_reflns_number 11499
_diffrn_reflns_theta_full 25.859
_diffrn_reflns_theta_max 30.069
_diffrn_reflns_theta_min 1.102
_diffrn_standards_number 0
_exptl_absorpt_coefficient_mu 0.094
_exptl_absorpt_correction_T_max 0.96
_exptl_absorpt_correction_T_min 0.81
_exptl_absorpt_correction_type multi-scan
_exptl_absorpt_process_details '(DENZO/SCALEPACK; Otwinowski & Minor, 1997)'
_exptl_crystal_colour colourless
_exptl_crystal_density_diffrn 1.252
_exptl_crystal_description prism
_exptl_crystal_F_000 808
_exptl_crystal_size_max 1.20
_exptl_crystal_size_mid 0.75
_exptl_crystal_size_min 0.45
_refine_diff_density_max 0.23
_refine_diff_density_min -0.17
_refine_ls_extinction_method None
_refine_ls_goodness_of_fit_ref 0.9528
_refine_ls_hydrogen_treatment constr
_refine_ls_matrix_type full
_refine_ls_number_parameters 487
_refine_ls_number_reflns 5635
_refine_ls_number_restraints 1
_refine_ls_R_factor_all 0.0492
_refine_ls_R_factor_gt 0.0492
_refine_ls_shift/su_max 0.000678
_refine_ls_structure_factor_coef Fsqd
_refine_ls_weighting_details 'w = 1/[\s^2^(F^2^) + (0.03P)^2^ + 0.6P] where P = [max(Fo^2^,0) + 2Fc^2^]/3'
_refine_ls_weighting_scheme calc
_refine_ls_wR_factor_all 0.0966
_refine_ls_wR_factor_gt 0.0966
_refine_ls_wR_factor_ref 0.0966
_reflns_number_gt 5635
_reflns_number_total 5664
_reflns_threshold_expression I>-3\s(I)
_cod_data_source_file lh6489.cif
_cod_data_source_block 3
_cod_original_sg_symbol_H-M 'P 21'
_cod_database_code 2206749
_cod_database_fobs_code 2206749

loop_
_symmetry_equiv_pos_as_xyz
x,y,z
-x,y+1/2,-z

loop_
_atom_site_label
_atom_site_fract_x
_atom_site_fract_y
_atom_site_fract_z
_atom_site_U_iso_or_equiv
_atom_site_adp_type
_atom_site_occupancy
_atom_site_type_symbol
C1 0.6912(3) 0.6817(3) 0.89496(16) 0.0613 Uani 1.0000 C
C2 0.6732(2) 0.7661(2) 0.95659(12) 0.0358 Uani 1.0000 C
O3 0.56299(14) 0.72111(16) 0.98275(10) 0.0429 Uani 1.0000 O
C4 0.4476(2) 0.7902(2) 0.94647(13) 0.0393 Uani 1.0000 C
C5 0.3862(2) 0.8461(2) 1.00390(12) 0.0342 Uani 1.0000 C
C6 0.32997(19) 0.74764(19) 1.04783(11) 0.0309 Uani 1.0000 C
C7 0.17916(19) 0.7523(2) 1.01840(11) 0.0312 Uani 1.0000 C
C8 0.1574(2) 0.8728(2) 0.97093(12) 0.0351 Uani 1.0000 C
O9 0.27461(15) 0.92551(15) 0.96805(9) 0.0397 Uani 1.0000 O
O10 0.05341(16) 0.9189(2) 0.94083(10) 0.0526 Uani 1.0000 O
O11 0.12530(14) 0.77517(17) 1.07923(8) 0.0389 Uani 1.0000 O
H11 0.7692 0.7111 0.8752 0.1072 Uiso 1.0000 H
C12 0.2311(2) 0.7618(2) 1.14340(12) 0.0385 Uani 1.0000 C
H12 0.7122 0.5935 0.9107 0.1072 Uiso 1.0000 H
O13 0.34809(15) 0.79243(17) 1.12045(8) 0.0389 Uani 1.0000 O
H13 0.6153 0.6811 0.8572 0.1070 Uiso 1.0000 H
C14 0.2355(3) 0.6250(3) 1.17066(15) 0.0499 Uani 1.0000 C
C15 0.2127(3) 0.8590(3) 1.19836(15) 0.0595 Uani 1.0000 C
C16 0.1155(2) 0.6383(2) 0.97486(13) 0.0409 Uani 1.0000 C
O17 0.17799(16) 0.63022(18) 0.91661(9) 0.0475 Uani 1.0000 O
C18 0.1019(3) 0.5727(3) 0.85246(14) 0.0523 Uani 1.0000 C
C19 0.1805(3) 0.5838(2) 0.79633(13) 0.0493 Uani 1.0000 C
C20 0.1947(4) 0.7012(3) 0.76556(17) 0.0745 Uani 1.0000 C
C21 0.2743(5) 0.7150(4) 0.71718(19) 0.0858 Uani 1.0000 C
C22 0.3377(4) 0.6098(4) 0.69765(17) 0.0723 Uani 1.0000 C
C23 0.3234(4) 0.4942(3) 0.72696(19) 0.0731 Uani 1.0000 C
C24 0.2461(3) 0.4807(3) 0.77668(17) 0.0645 Uani 1.0000 C
C25 0.5008(2) 0.8934(3) 0.90304(16) 0.0541 Uani 1.0000 C
O26 0.63821(16) 0.89243(16) 0.93251(10) 0.0468 Uani 1.0000 O
C27 0.7940(2) 0.7712(3) 1.01804(15) 0.0502 Uani 1.0000 C
H41 0.3846 0.7327 0.9142 0.0519 Uiso 1.0000 H
H51 0.4571 0.8998 1.0360 0.0470 Uiso 1.0000 H
H61 0.3665 0.6607 1.0437 0.0466 Uiso 1.0000 H
C101 -0.1863(3) 0.2800(3) 0.60522(15) 0.0542 Uani 1.0000 C
C102 -0.1537(2) 0.3374(2) 0.53881(12) 0.0337 Uani 1.0000 C
O103 -0.03441(14) 0.28084(15) 0.52740(10) 0.0430 Uani 1.0000 O
C104 0.0740(2) 0.3658(2) 0.55386(13) 0.0365 Uani 1.0000 C
C105 0.1294(2) 0.40541(19) 0.48991(13) 0.0371 Uani 1.0000 C
C106 0.18060(19) 0.29669(19) 0.45118(11) 0.0303 Uani 1.0000 C
C107 0.33235(19) 0.30000(18) 0.47837(11) 0.0296 Uani 1.0000 C
C108 0.3581(2) 0.4284(2) 0.51802(12) 0.0360 Uani 1.0000 C
O109 0.24325(16) 0.48850(14) 0.51772(10) 0.0434 Uani 1.0000 O
O110 0.46329(17) 0.47463(18) 0.54578(10) 0.0520 Uani 1.0000 O
O111 0.38350(15) 0.30560(16) 0.41557(8) 0.0392 Uani 1.0000 O
C112 0.2743(2) 0.2868(2) 0.35378(12) 0.0404 Uani 1.0000 C
O113 0.16033(17) 0.32835(17) 0.37628(9) 0.0437 Uani 1.0000 O
C114 0.2634(3) 0.1469(2) 0.33179(14) 0.0505 Uani 1.0000 C
C115 0.2938(3) 0.3743(3) 0.29361(16) 0.0636 Uani 1.0000 C
C116 0.3952(2) 0.1928(2) 0.52760(11) 0.0325 Uani 1.0000 C
O117 0.33834(14) 0.20092(15) 0.58821(8) 0.0367 Uani 1.0000 O
C118 0.3999(2) 0.1202(2) 0.64651(11) 0.0358 Uani 1.0000 C
C119 0.3113(2) 0.11102(19) 0.69815(12) 0.0336 Uani 1.0000 C
C120 0.3578(2) 0.1389(2) 0.77052(12) 0.0412 Uani 1.0000 C
C121 0.2762(3) 0.1263(3) 0.81823(14) 0.0526 Uani 1.0000 C
C122 0.1479(3) 0.0854(3) 0.79376(16) 0.0584 Uani 1.0000 C
C123 0.0992(3) 0.0588(3) 0.72118(18) 0.0561 Uani 1.0000 C
C124 0.1804(2) 0.0716(2) 0.67285(14) 0.0436 Uani 1.0000 C
C125 0.0123(2) 0.4789(2) 0.58536(15) 0.0459 Uani 1.0000 C
O126 -0.12454(15) 0.47056(15) 0.54808(9) 0.0398 Uani 1.0000 O
C127 -0.2637(2) 0.3203(2) 0.47264(14) 0.0447 Uani 1.0000 C
H141 0.2995 0.6122 1.2168 0.0839 Uiso 1.0000 H
H142 0.1494 0.6041 1.1787 0.0838 Uiso 1.0000 H
H143 0.2526 0.5660 1.1356 0.0836 Uiso 1.0000 H
H151 0.2850 0.8572 1.2396 0.1017 Uiso 1.0000 H
H152 0.1340 0.8423 1.2121 0.1012 Uiso 1.0000 H
H153 0.2073 0.9437 1.1765 0.1018 Uiso 1.0000 H
H161 0.1271 0.5628 1.0073 0.0582 Uiso 1.0000 H
H162 0.0161 0.6520 0.9578 0.0579 Uiso 1.0000 H
H181 0.0150 0.6230 0.8367 0.0714 Uiso 1.0000 H
H182 0.0768 0.4857 0.8613 0.0722 Uiso 1.0000 H
H201 0.1497 0.7703 0.7774 0.0980 Uiso 1.0000 H
H211 0.2841 0.7975 0.6995 0.1165 Uiso 1.0000 H
H221 0.3878 0.6180 0.6634 0.0961 Uiso 1.0000 H
H231 0.3613 0.4222 0.7119 0.1003 Uiso 1.0000 H
H241 0.2398 0.3982 0.7972 0.0892 Uiso 1.0000 H
H251 0.4621 0.9758 0.9098 0.0691 Uiso 1.0000 H
H252 0.4751 0.8727 0.8509 0.0691 Uiso 1.0000 H
H271 0.7674 0.8179 1.0567 0.0819 Uiso 1.0000 H
H272 0.8637 0.8151 1.0007 0.0826 Uiso 1.0000 H
H273 0.8236 0.6850 1.0351 0.0821 Uiso 1.0000 H
H1011 -0.2671 0.3219 0.6144 0.0981 Uiso 1.0000 H
H1012 -0.1117 0.2928 0.6452 0.0979 Uiso 1.0000 H
H1013 -0.2008 0.1881 0.5992 0.0982 Uiso 1.0000 H
H1041 0.1422 0.3215 0.5924 0.0478 Uiso 1.0000 H
H1051 0.0575 0.4492 0.4538 0.0514 Uiso 1.0000 H
H1061 0.1396 0.2149 0.4596 0.0428 Uiso 1.0000 H
H1141 0.3410 0.1196 0.3155 0.0940 Uiso 1.0000 H
H1142 0.2614 0.0916 0.3717 0.0936 Uiso 1.0000 H
H1143 0.1889 0.1311 0.2915 0.0936 Uiso 1.0000 H
H1151 0.3760 0.3612 0.2829 0.1135 Uiso 1.0000 H
H1152 0.2926 0.4627 0.3115 0.1137 Uiso 1.0000 H
H1153 0.2242 0.3646 0.2522 0.1139 Uiso 1.0000 H
H1161 0.4930 0.2011 0.5413 0.0455 Uiso 1.0000 H
H1162 0.3764 0.1091 0.5006 0.0447 Uiso 1.0000 H
H1181 0.4899 0.1526 0.6716 0.0480 Uiso 1.0000 H
H1182 0.4170 0.0356 0.6273 0.0484 Uiso 1.0000 H
H1201 0.4422 0.1657 0.7873 0.0534 Uiso 1.0000 H
H1211 0.3084 0.1499 0.8666 0.0663 Uiso 1.0000 H
H1221 0.0969 0.0750 0.8277 0.0864 Uiso 1.0000 H
H1231 0.0120 0.0326 0.7035 0.0778 Uiso 1.0000 H
H1241 0.1458 0.0568 0.6234 0.0614 Uiso 1.0000 H
H1251 0.0319 0.4686 0.6389 0.0615 Uiso 1.0000 H
H1252 0.0532 0.5618 0.5746 0.0617 Uiso 1.0000 H
H1271 -0.3419 0.3661 0.4805 0.0712 Uiso 1.0000 H
H1272 -0.2812 0.2311 0.4641 0.0709 Uiso 1.0000 H
H1273 -0.2314 0.3561 0.4323 0.0713 Uiso 1.0000 H

loop_
_atom_site_aniso_label
_atom_site_aniso_U_11
_atom_site_aniso_U_22
_atom_site_aniso_U_33
_atom_site_aniso_U_12
_atom_site_aniso_U_13
_atom_site_aniso_U_23
C1 0.078(2) 0.0607(17) 0.0530(16) 0.0116(15) 0.0308(15) 0.0019(13)
C2 0.0313(10) 0.0382(10) 0.0431(11) 0.0027(8) 0.0194(9) 0.0076(9)
O3 0.0283(7) 0.0490(9) 0.0559(10) 0.0048(6) 0.0189(7) 0.0216(8)
C4 0.0284(9) 0.0488(12) 0.0433(11) 0.0027(9) 0.0136(9) 0.0113(10)
C5 0.0257(9) 0.0366(10) 0.0410(11) -0.0003(7) 0.0093(8) 0.0066(8)
C6 0.0271(9) 0.0338(9) 0.0334(10) 0.0020(7) 0.0102(8) 0.0052(8)
C7 0.0254(8) 0.0364(9) 0.0339(10) 0.0029(7) 0.0114(7) 0.0049(8)
C8 0.0312(10) 0.0398(10) 0.0368(11) 0.0073(8) 0.0131(8) 0.0074(8)
O9 0.0354(8) 0.0352(7) 0.0514(9) 0.0055(6) 0.0163(7) 0.0139(7)
O10 0.0369(9) 0.0685(12) 0.0545(10) 0.0182(8) 0.0147(8) 0.0266(9)
O11 0.0327(7) 0.0530(9) 0.0346(7) 0.0110(7) 0.0147(6) 0.0101(7)
C12 0.0371(10) 0.0473(12) 0.0330(10) 0.0087(9) 0.0124(8) 0.0100(9)
O13 0.0347(7) 0.0498(9) 0.0324(7) -0.0016(7) 0.0082(6) 0.0048(7)
C14 0.0446(13) 0.0526(14) 0.0568(15) 0.0087(11) 0.0204(12) 0.0253(12)
C15 0.080(2) 0.0647(17) 0.0388(13) 0.0124(15) 0.0235(13) 0.0008(12)
C16 0.0331(11) 0.0443(12) 0.0484(13) -0.0063(9) 0.0156(10) -0.0027(10)
O17 0.0386(8) 0.0621(11) 0.0432(9) -0.0114(8) 0.0124(7) -0.0155(8)
C18 0.0537(14) 0.0534(14) 0.0440(13) -0.0082(12) 0.0000(11) -0.0052(11)
C19 0.0648(16) 0.0427(12) 0.0341(12) 0.0026(11) -0.0003(11) -0.0018(9)
C20 0.128(3) 0.0489(15) 0.0520(17) 0.0237(18) 0.0317(19) 0.0098(13)
C21 0.148(4) 0.061(2) 0.0553(19) 0.007(2) 0.039(2) 0.0144(16)
C22 0.097(3) 0.076(2) 0.0456(16) 0.0005(19) 0.0204(16) -0.0011(15)
C23 0.089(2) 0.0637(19) 0.068(2) 0.0196(18) 0.0212(18) -0.0010(16)
C24 0.084(2) 0.0454(14) 0.0615(18) 0.0088(14) 0.0117(16) 0.0011(13)
C25 0.0395(12) 0.0686(17) 0.0599(16) 0.0118(12) 0.0230(12) 0.0316(14)
O26 0.0361(8) 0.0436(9) 0.0670(12) 0.0043(7) 0.0249(8) 0.0207(8)
C27 0.0363(11) 0.0541(14) 0.0593(15) 0.0000(11) 0.0094(11) 0.0084(12)
C101 0.0612(16) 0.0611(15) 0.0474(14) 0.0054(13) 0.0267(12) 0.0070(12)
C102 0.0303(10) 0.0327(9) 0.0409(11) 0.0050(7) 0.0139(8) -0.0020(8)
O103 0.0314(7) 0.0345(7) 0.0682(11) 0.0012(6) 0.0221(7) -0.0129(8)
C104 0.0286(9) 0.0349(10) 0.0476(12) 0.0033(8) 0.0123(9) -0.0044(9)
C105 0.0321(10) 0.0272(9) 0.0524(13) 0.0042(8) 0.0107(9) 0.0002(9)
C106 0.0284(9) 0.0278(8) 0.0348(10) 0.0006(7) 0.0076(8) 0.0029(7)
C107 0.0284(9) 0.0292(9) 0.0340(10) -0.0004(7) 0.0133(8) 0.0033(7)
C108 0.0369(11) 0.0317(9) 0.0430(11) -0.0067(8) 0.0165(9) 0.0016(8)
O109 0.0423(9) 0.0258(7) 0.0646(11) -0.0037(6) 0.0180(8) -0.0051(7)
O110 0.0431(9) 0.0531(10) 0.0629(12) -0.0206(8) 0.0187(8) -0.0122(9)
O111 0.0383(8) 0.0483(9) 0.0354(8) -0.0037(7) 0.0177(7) 0.0062(6)
C112 0.0479(12) 0.0412(11) 0.0338(10) -0.0025(10) 0.0130(9) 0.0056(9)
O113 0.0428(9) 0.0503(9) 0.0357(8) 0.0075(7) 0.0049(7) 0.0058(7)
C114 0.0631(16) 0.0447(13) 0.0480(14) -0.0056(11) 0.0220(12) -0.0037(11)
C115 0.092(2) 0.0594(17) 0.0422(14) -0.0056(16) 0.0214(14) 0.0162(12)
C116 0.0292(9) 0.0361(9) 0.0354(10) 0.0062(7) 0.0141(8) 0.0056(8)
O117 0.0380(8) 0.0414(8) 0.0346(7) 0.0132(6) 0.0163(6) 0.0118(6)
C118 0.0330(10) 0.0402(10) 0.0331(10) 0.0080(8) 0.0056(8) 0.0072(8)
C119 0.0369(10) 0.0304(9) 0.0338(10) 0.0053(8) 0.0091(8) 0.0066(8)
C120 0.0389(11) 0.0478(12) 0.0345(11) 0.0105(9) 0.0038(9) 0.0045(9)
C121 0.0577(15) 0.0671(16) 0.0345(11) 0.0239(13) 0.0142(11) 0.0094(11)
C122 0.0568(16) 0.0704(18) 0.0559(16) 0.0205(14) 0.0294(14) 0.0281(14)
C123 0.0424(13) 0.0590(16) 0.0701(19) -0.0047(12) 0.0200(13) 0.0119(14)
C124 0.0415(12) 0.0479(12) 0.0411(12) -0.0063(10) 0.0097(10) 0.0014(10)
C125 0.0308(10) 0.0470(12) 0.0586(14) 0.0041(9) 0.0081(10) -0.0192(11)
O126 0.0301(7) 0.0334(7) 0.0569(10) 0.0032(6) 0.0122(7) -0.0111(7)
C127 0.0435(12) 0.0371(11) 0.0496(13) -0.0023(9) 0.0036(10) 0.0009(10)

loop_
_atom_type_symbol
_atom_type_scat_dispersion_real
_atom_type_scat_dispersion_imag
_atom_type_scat_source
C 0.0033 0.0016 'International Tables Vol C 4.2.6.8 and 6.1.1.4'
H 0.0000 0.0000 'International Tables Vol C 4.2.6.8 and 6.1.1.4'
O 0.0106 0.0060 'International Tables Vol C 4.2.6.8 and 6.1.1.4'

loop_
_geom_angle_atom_site_label_1
_geom_angle_atom_site_label_2
_geom_angle_atom_site_label_3
_geom_angle
_geom_angle_publ_flag
C2 C1 H11 111.4 no
C2 C1 H12 111.8 no
H11 C1 H12 105.1 no
C2 C1 H13 111.3 no
H11 C1 H13 108.6 no
H12 C1 H13 108.4 no
C1 C2 O3 109.6(2) no
C1 C2 O26 111.2(2) no
O3 C2 O26 104.72(16) no
C1 C2 C27 113.0(2) no
O3 C2 C27 109.27(19) no
O26 C2 C27 108.7(2) no
C2 O3 C4 108.29(16) no
O3 C4 C5 107.26(19) no
O3 C4 C25 104.32(16) no
C5 C4 C25 112.6(2) no
O3 C4 H41 110.4 no
C5 C4 H41 110.7 no
C25 C4 H41 111.2 no
C4 C5 C6 114.72(18) no
C4 C5 O9 107.97(18) no
C6 C5 O9 106.00(15) no
C4 C5 H51 106.3 no
C6 C5 H51 111.3 no
O9 C5 H51 110.5 no
C5 C6 C7 105.60(16) no
C5 C6 O13 109.23(17) no
C7 C6 O13 103.30(15) no
C5 C6 H61 111.7 no
C7 C6 H61 112.1 no
O13 C6 H61 114.2 no
C6 C7 C8 103.62(16) no
C6 C7 O11 105.91(16) no
C8 C7 O11 108.09(16) no
C6 C7 C16 116.74(17) no
C8 C7 C16 109.94(18) no
O11 C7 C16 111.94(16) no
C7 C8 O9 110.60(17) no
C7 C8 O10 127.0(2) no
O9 C8 O10 122.4(2) no
C5 O9 C8 111.86(16) no
C7 O11 C12 107.78(15) no
O11 C12 O13 104.60(16) no
O11 C12 C14 109.6(2) no
O13 C12 C14 111.07(18) no
O11 C12 C15 109.02(19) no
O13 C12 C15 108.7(2) no
C14 C12 C15 113.4(2) no
C6 O13 C12 107.35(16) no
C12 C14 H141 113.3 no
C12 C14 H142 108.2 no
H141 C14 H142 106.5 no
C12 C14 H143 111.4 no
H141 C14 H143 109.8 no
H142 C14 H143 107.3 no
C12 C15 H151 110.8 no
C12 C15 H152 109.5 no
H151 C15 H152 109.7 no
C12 C15 H153 108.8 no
H151 C15 H153 109.0 no
H152 C15 H153 109.0 no
C7 C16 O17 104.76(16) no
C7 C16 H161 108.3 no
O17 C16 H161 115.5 no
C7 C16 H162 110.0 no
O17 C16 H162 112.3 no
H161 C16 H162 105.9 no
C16 O17 C18 115.72(18) no
O17 C18 C19 107.1(2) no
O17 C18 H181 107.8 no
C19 C18 H181 110.1 no
O17 C18 H182 111.4 no
C19 C18 H182 114.2 no
H181 C18 H182 106.1 no
C18 C19 C20 120.2(3) no
C18 C19 C24 121.6(3) no
C20 C19 C24 118.2(3) no
C19 C20 C21 121.0(3) no
C19 C20 H201 118.9 no
C21 C20 H201 120.1 no
C20 C21 C22 119.8(3) no
C20 C21 H211 117.8 no
C22 C21 H211 122.5 no
C21 C22 C23 119.6(3) no
C21 C22 H221 119.9 no
C23 C22 H221 120.4 no
C22 C23 C24 120.7(3) no
C22 C23 H231 120.1 no
C24 C23 H231 119.1 no
C23 C24 C19 120.7(3) no
C23 C24 H241 118.6 no
C19 C24 H241 120.7 no
C4 C25 O26 103.96(18) no
C4 C25 H251 109.8 no
O26 C25 H251 111.5 no
C4 C25 H252 109.9 no
O26 C25 H252 113.9 no
H251 C25 H252 107.8 no
C2 O26 C25 107.06(18) no
C2 C27 H271 105.8 no
C2 C27 H272 107.6 no
H271 C27 H272 112.5 no
C2 C27 H273 111.3 no
H271 C27 H273 109.4 no
H272 C27 H273 110.1 no
C102 C101 H1011 109.8 no
C102 C101 H1012 108.0 no
H1011 C101 H1012 110.8 no
C102 C101 H1013 110.7 no
H1011 C101 H1013 109.8 no
H1012 C101 H1013 107.7 no
C101 C102 O103 109.69(19) no
C101 C102 O126 111.6(2) no
O103 C102 O126 104.83(16) no
C101 C102 C127 112.2(2) no
O103 C102 C127 109.69(18) no
O126 C102 C127 108.53(18) no
C102 O103 C104 109.05(15) no
O103 C104 C105 107.69(19) no
O103 C104 C125 104.46(16) no
C105 C104 C125 112.05(19) no
O103 C104 H1041 109.3 no
C105 C104 H1041 112.0 no
C125 C104 H1041 111.0 no
C104 C105 C106 115.28(17) no
C104 C105 O109 107.44(19) no
C106 C105 O109 105.91(16) no
C104 C105 H1051 108.2 no
C106 C105 H1051 107.5 no
O109 C105 H1051 112.6 no
C105 C106 C107 105.63(16) no
C105 C106 O113 108.98(17) no
C107 C106 O113 103.04(15) no
C105 C106 H1061 110.9 no
C107 C106 H1061 114.4 no
O113 C106 H1061 113.4 no
C106 C107 C108 103.30(16) no
C106 C107 O111 106.07(16) no
C108 C107 O111 108.78(15) no
C106 C107 C116 116.72(15) no
C108 C107 C116 110.32(18) no
O111 C107 C116 111.13(15) no
C107 C108 O109 110.89(17) no
C107 C108 O110 127.3(2) no
O109 C108 O110 121.8(2) no
C105 O109 C108 111.30(16) no
C107 O111 C112 107.57(15) no
O111 C112 O113 105.24(17) no
O111 C112 C114 110.5(2) no
O113 C112 C114 111.4(2) no
O111 C112 C115 108.2(2) no
O113 C112 C115 108.3(2) no
C114 C112 C115 112.8(2) no
C106 O113 C112 107.15(16) no
C112 C114 H1141 111.0 no
C112 C114 H1142 112.2 no
H1141 C114 H1142 104.5 no
C112 C114 H1143 112.2 no
H1141 C114 H1143 105.3 no
H1142 C114 H1143 111.2 no
C112 C115 H1151 111.8 no
C112 C115 H1152 106.9 no
H1151 C115 H1152 107.4 no
C112 C115 H1153 110.7 no
H1151 C115 H1153 111.1 no
H1152 C115 H1153 108.7 no
C107 C116 O117 104.97(15) no
C107 C116 H1161 111.3 no
O117 C116 H1161 112.4 no
C107 C116 H1162 109.1 no
O117 C116 H1162 113.5 no
H1161 C116 H1162 105.7 no
C116 O117 C118 113.76(15) no
O117 C118 C119 108.54(16) no
O117 C118 H1181 111.5 no
C119 C118 H1181 111.0 no
O117 C118 H1182 109.3 no
C119 C118 H1182 112.1 no
H1181 C118 H1182 104.4 no
C118 C119 C120 121.2(2) no
C118 C119 C124 119.5(2) no
C120 C119 C124 119.3(2) no
C119 C120 C121 120.7(2) no
C119 C120 H1201 119.9 no
C121 C120 H1201 119.3 no
C120 C121 C122 120.2(3) no
C120 C121 H1211 119.2 no
C122 C121 H1211 120.5 no
C121 C122 C123 119.8(2) no
C121 C122 H1221 117.9 no
C123 C122 H1221 122.3 no
C122 C123 C124 120.4(3) no
C122 C123 H1231 120.9 no
C124 C123 H1231 118.7 no
C123 C124 C119 119.6(2) no
C123 C124 H1241 120.0 no
C119 C124 H1241 120.3 no
C104 C125 O126 102.55(18) no
C104 C125 H1251 108.3 no
O126 C125 H1251 115.9 no
C104 C125 H1252 110.4 no
O126 C125 H1252 111.6 no
H1251 C125 H1252 107.9 no
C125 O126 C102 106.07(17) no
C102 C127 H1271 107.8 no
C102 C127 H1272 109.6 no
H1271 C127 H1272 111.7 no
C102 C127 H1273 106.1 no
H1271 C127 H1273 112.4 no
H1272 C127 H1273 109.0 no

loop_
_geom_bond_atom_site_label_1
_geom_bond_atom_site_label_2
_geom_bond_distance
_geom_bond_publ_flag
C1 C2 1.515(4) no
C1 H11 1.018 no
C1 H12 0.978 no
C1 H13 0.932 no
C2 O3 1.432(2) no
C2 O26 1.417(3) no
C2 C27 1.498(3) no
O3 C4 1.428(3) no
C4 C5 1.509(3) no
C4 C25 1.540(3) no
C4 H41 0.987 no
C5 C6 1.527(3) no
C5 O9 1.456(3) no
C5 H51 1.008 no
C6 C7 1.533(3) no
C6 O13 1.429(2) no
C6 H61 0.995 no
C7 C8 1.535(3) no
C7 O11 1.421(2) no
C7 C16 1.511(3) no
C8 O9 1.349(2) no
C8 O10 1.197(3) no
O11 C12 1.441(3) no
C12 O13 1.422(2) no
C12 C14 1.518(3) no
C12 C15 1.503(4) no
C14 H141 0.976 no
C14 H142 0.967 no
C14 H143 0.956 no
C15 H151 0.948 no
C15 H152 0.933 no
C15 H153 0.974 no
C16 O17 1.414(3) no
C16 H161 0.992 no
C16 H162 1.016 no
O17 C18 1.420(3) no
C18 C19 1.496(4) no
C18 H181 1.025 no
C18 H182 0.972 no
C19 C20 1.383(4) no
C19 C24 1.374(4) no
C20 C21 1.384(5) no
C20 H201 0.917 no
C21 C22 1.378(5) no
C21 H211 0.941 no
C22 C23 1.354(5) no
C22 H221 0.930 no
C23 C24 1.386(5) no
C23 H231 0.927 no
C24 H241 0.955 no
C25 O26 1.403(3) no
C25 H251 0.973 no
C25 H252 0.989 no
C27 H271 0.976 no
C27 H272 0.978 no
C27 H273 0.983 no
C101 C102 1.509(3) no
C101 H1011 0.999 no
C101 H1012 0.957 no
C101 H1013 0.975 no
C102 O103 1.435(2) no
C102 O126 1.427(3) no
C102 C127 1.496(3) no
O103 C104 1.428(3) no
C104 C105 1.522(3) no
C104 C125 1.534(3) no
C104 H1041 1.003 no
C105 C106 1.518(3) no
C105 O109 1.461(3) no
C105 H1051 0.998 no
C106 C107 1.537(3) no
C106 O113 1.429(2) no
C106 H1061 0.985 no
C107 C108 1.532(3) no
C107 O111 1.420(2) no
C107 C116 1.506(3) no
C108 O109 1.347(3) no
C108 O110 1.196(3) no
O111 C112 1.439(3) no
C112 O113 1.419(3) no
C112 C114 1.518(3) no
C112 C115 1.517(3) no
C114 H1141 0.974 no
C114 H1142 0.959 no
C114 H1143 0.964 no
C115 H1151 0.934 no
C115 H1152 0.986 no
C115 H1153 0.939 no
C116 O117 1.418(2) no
C116 H1161 0.991 no
C116 H1162 1.010 no
O117 C118 1.419(2) no
C118 C119 1.501(3) no
C118 H1181 1.001 no
C118 H1182 0.989 no
C119 C120 1.377(3) no
C119 C124 1.392(3) no
C120 C121 1.389(3) no
C120 H1201 0.902 no
C121 C122 1.371(4) no
C121 H1211 0.934 no
C122 C123 1.381(4) no
C122 H1221 0.934 no
C123 C124 1.395(3) no
C123 H1231 0.929 no
C124 H1241 0.937 no
C125 O126 1.431(3) no
C125 H1251 0.996 no
C125 H1252 1.008 no
C127 H1271 0.984 no
C127 H1272 0.957 no
C127 H1273 0.983 no

loop_
_cod_related_entry_id
_cod_related_entry_database
_cod_related_entry_code
1 ChemSpider 30654848
